data_7156351
loop_
_publ_author_name
'Butler, Nicholas M.'
'Hendra, Rudi'
'Bremner, John B.'
'Willis, Anthony C.'
'Lucantoni, Leonardo'
'Avery, Vicky M.'
'Keller, Paul A.'

_publ_section_title
;
 Cascade reactions of indigo with oxiranes and aziridines: efficient
 access to dihydropyrazinodiindoles and spiro-oxazocinodiindoles.
;
_journal_issue 33
_journal_name_full 'Organic &amp; biomolecular chemistry'
_journal_page_first 6006
_journal_page_last 6016
_journal_paper_doi 10.1039/c8ob00865e
_journal_volume 16
_journal_year 2018
_chemical_absolute_configuration ad
_chemical_compound_source ' from U of Wollongong'
_chemical_formula_moiety 'C22 H18 N2 O4'
_chemical_formula_sum 'C22 H18 N2 O4'
_chemical_formula_weight 374.40
_space_group_IT_number 19
_space_group_name_Hall 'P 2ac 2ab'
_space_group_name_H-M_alt 'P 21 21 21'
_symmetry_cell_setting orthorhombic
_symmetry_space_group_name_Hall 'P 2ac 2ab'
_symmetry_space_group_name_H-M 'P 21 21 21'
_atom_sites_solution_hydrogens difmap
_atom_sites_solution_primary direct
_audit_creation_date 16-12-06
_audit_creation_method CRYSTALS_ver_14.40
_audit_update_record
;
2017-12-10 deposited with the CCDC.
2018-07-16 downloaded from the CCDC.
;
_cell_angle_alpha 90
_cell_angle_beta 90
_cell_angle_gamma 90
_cell_formula_units_Z 4
_cell_length_a 8.64640(7)
_cell_length_b 11.41283(8)
_cell_length_c 17.69376(13)
_cell_measurement_reflns_used 20161
_cell_measurement_temperature 150
_cell_measurement_theta_max 74
_cell_measurement_theta_min 5
_cell_volume 1746.02(2)
_computing_cell_refinement 'CrysAlisPro 1.171.38.43 (Rigaku OD, 2016)'
_computing_data_collection 'CrysAlisPro 1.171.38.43 (Rigaku OD, 2016)'
_computing_data_reduction 'CrysAlisPro 1.171.38.43 (Rigaku OD, 2016)'
_computing_molecular_graphics 'PLATON (Spek, 2008)'
_computing_publication_material 'CRYSTALS (Betteridge et al., 2003)'
_computing_structure_refinement 'CRYSTALS (Betteridge et al., 2003)'
_computing_structure_solution 'SIR92 (Altomare et al., 1994)'
_diffrn_ambient_environment N~2~
_diffrn_ambient_temperature 150
_diffrn_detector 'CCD plate'
_diffrn_detector_type EosS2
_diffrn_measured_fraction_theta_full 1.000
_diffrn_measured_fraction_theta_max 1.000
_diffrn_measurement_device 'four-circle diffractometer'
_diffrn_measurement_device_type 'SuperNova, Dual, Cu at zero, EosS2'
_diffrn_measurement_method '\w scans'
_diffrn_radiation_monochromator mirror
_diffrn_radiation_probe x-ray
_diffrn_radiation_type 'Cu K\a'
_diffrn_radiation_wavelength 1.54184
_diffrn_reflns_av_R_equivalents 0.019
_diffrn_reflns_av_sigmaI/netI 0.0232
_diffrn_reflns_limit_h_max 10
_diffrn_reflns_limit_h_min -10
_diffrn_reflns_limit_k_max 14
_diffrn_reflns_limit_k_min -13
_diffrn_reflns_limit_l_max 22
_diffrn_reflns_limit_l_min -21
_diffrn_reflns_number 28445
_diffrn_reflns_theta_full 73.766
_diffrn_reflns_theta_max 73.766
_diffrn_reflns_theta_min 4.610
_diffrn_source 'micro-focus sealed X-ray tube'
_diffrn_source_type 'SuperNova (Cu) X-ray Source'
_diffrn_standards_number 0
_exptl_absorpt_coefficient_mu 0.814
_exptl_absorpt_correction_T_max 0.96
_exptl_absorpt_correction_T_min 0.89
_exptl_absorpt_correction_type multi-scan
_exptl_absorpt_process_details
;
CrysAlisPro version 1.171.38.43 (Rigaku Oxford Diffraction, 2016)
(Release 29 April 2016; compiled 27 May 2016,16:53)
Empirical absorption correction using spherical harmonics,
 implemented in SCALE3 ABSPACK scaling algorithm.
;
_exptl_crystal_colour orange
_exptl_crystal_density_diffrn 1.424
_exptl_crystal_density_method 'not measured'
_exptl_crystal_description plate
_exptl_crystal_F_000 784
_exptl_crystal_size_max 0.201
_exptl_crystal_size_mid 0.188
_exptl_crystal_size_min 0.044
_refine_diff_density_max 0.24
_refine_diff_density_min -0.12
_refine_ls_abs_structure_details 'Flack (1983), 1500 Friedel-pairs'
_refine_ls_abs_structure_Flack 0.11(16)
_refine_ls_extinction_method None
_refine_ls_goodness_of_fit_ref 1.0034
_refine_ls_hydrogen_treatment mixed
_refine_ls_matrix_type full
_refine_ls_number_parameters 257
_refine_ls_number_reflns 3528
_refine_ls_number_restraints 0
_refine_ls_R_factor_all 0.0306
_refine_ls_R_factor_gt 0.0302
_refine_ls_shift/su_max 0.0004552
_refine_ls_shift/su_mean 0.0000611
_refine_ls_structure_factor_coef Fsqd
_refine_ls_weighting_details
;
 Method= Modified Sheldrick 
 w=1/[\s^2^(F^2^) + ( 0.05P)^2^ + 0.52P] 
 ,where P=(max(Fo^2^,0) + 2Fc^2^)/3 
;
_refine_ls_weighting_scheme calc
_refine_ls_wR_factor_all 0.0812
_refine_ls_wR_factor_gt 0.0807
_refine_ls_wR_factor_ref 0.0812
_reflns_limit_h_max 10
_reflns_limit_h_min -10
_reflns_limit_k_max 14
_reflns_limit_k_min 0
_reflns_limit_l_max 22
_reflns_limit_l_min 0
_reflns_number_gt 3486
_reflns_number_total 3528
_reflns_threshold_expression I>2.0\s(I)
_oxford_diffrn_Wilson_B_factor 2.72
_oxford_diffrn_Wilson_scale 0.01
_oxford_refine_ls_r_factor_ref 0.0306
_oxford_refine_ls_scale 8.2(2)
_oxford_reflns_number_all 3528
_oxford_reflns_threshold_expression_ref I>-10.0\s(I)
_oxford_structure_analysis_title 'Z:\kel1612SNQ\Tony_kel1612SNQ_da At 11:52 on'
_cod_data_source_file c8ob00865e2.cif
_cod_data_source_block kel1612SNQ
_cod_depositor_comments 'Adding full bibliography for 7156347--7156351.cif.'
_cod_original_sg_symbol_H-M 'P 21 21 21 '
_cod_database_code 7156351
_oxdiff_exptl_absorpt_empirical_details
;
Empirical correction (ABSPACK) includes:
- Absorption correction using spherical harmonics
- Frame scaling
;

loop_
_symmetry_equiv_pos_as_xyz
x,y,z
x+1/2,-y+1/2,-z
-x,y+1/2,-z+1/2
-x+1/2,-y,z+1/2

loop_
_atom_site_label
_atom_site_type_symbol
_atom_site_fract_x
_atom_site_fract_y
_atom_site_fract_z
_atom_site_U_iso_or_equiv
_atom_site_occupancy
_atom_site_adp_type
_atom_site_refinement_flags_posn
O1 O 0.46662(12) 0.44614(9) 0.56364(6) 0.0322 1.0000 Uani .
O2 O 0.67488(12) 0.77342(9) 0.76448(6) 0.0310 1.0000 Uani .
O3 O 0.54382(12) 0.61962(9) 0.81304(6) 0.0304 1.0000 Uani .
O4 O 0.77591(13) 0.22580(10) 0.49217(7) 0.0365 1.0000 Uani .
N1 N 0.39671(15) 0.71052(10) 0.66182(7) 0.0296 1.0000 Uani .
N2 N 0.75322(14) 0.52421(10) 0.66645(7) 0.0263 1.0000 Uani .
C1 C 0.26886(19) 0.70224(13) 0.61521(9) 0.0304 1.0000 Uani .
C2 C 0.1423(2) 0.77752(16) 0.60986(10) 0.0419 1.0000 Uani .
C3 C 0.0273(2) 0.74887(17) 0.55873(11) 0.0450 1.0000 Uani .
C4 C 0.0360(2) 0.64928(17) 0.51299(10) 0.0411 1.0000 Uani .
C5 C 0.16081(19) 0.57488(15) 0.51818(9) 0.0342 1.0000 Uani .
C6 C 0.27794(17) 0.60225(12) 0.56968(8) 0.0274 1.0000 Uani .
C7 C 0.42328(16) 0.54368(12) 0.58634(8) 0.0255 1.0000 Uani .
C8 C 0.50064(16) 0.61803(12) 0.64332(8) 0.0256 1.0000 Uani .
C9 C 0.63302(16) 0.59885(11) 0.68406(8) 0.0235 1.0000 Uani .
C10 C 0.66528(16) 0.65067(12) 0.76310(8) 0.0240 1.0000 Uani .
C11 C 0.81755(16) 0.59687(12) 0.78342(8) 0.0267 1.0000 Uani .
C12 C 0.90738(18) 0.61696(13) 0.84703(9) 0.0314 1.0000 Uani .
C13 C 1.05143(19) 0.56278(14) 0.85094(10) 0.0375 1.0000 Uani .
C14 C 1.10153(19) 0.49281(15) 0.79197(11) 0.0408 1.0000 Uani .
C15 C 1.01151(18) 0.47260(15) 0.72788(10) 0.0358 1.0000 Uani .
C16 C 0.86702(16) 0.52568(12) 0.72514(9) 0.0282 1.0000 Uani .
C17 C 0.4437(2) 0.82268(13) 0.69363(9) 0.0369 1.0000 Uani .
C18 C 0.51753(19) 0.81282(14) 0.77128(9) 0.0342 1.0000 Uani .
C19 C 0.44497(18) 0.72079(15) 0.82166(9) 0.0351 1.0000 Uani .
C20 C 0.77723(17) 0.47443(13) 0.59456(8) 0.0287 1.0000 Uani .
C21 C 0.84274(17) 0.37164(13) 0.58287(9) 0.0305 1.0000 Uani .
C22 C 0.87158(18) 0.32531(14) 0.50527(9) 0.0344 1.0000 Uani .
H1 H 0.839(3) 0.165(2) 0.4729(13) 0.0574 1.0000 Uiso .
H21 H 0.1332 0.8460 0.6411 0.0508 1.0000 Uiso R
H31 H -0.0619 0.7997 0.5555 0.0535 1.0000 Uiso R
H41 H -0.0439 0.6309 0.4769 0.0488 1.0000 Uiso R
H51 H 0.1687 0.5051 0.4873 0.0405 1.0000 Uiso R
H121 H 0.8688 0.6661 0.8873 0.0384 1.0000 Uiso R
H131 H 1.1128 0.5751 0.8964 0.0449 1.0000 Uiso R
H141 H 1.1997 0.4547 0.7947 0.0490 1.0000 Uiso R
H151 H 1.0440 0.4277 0.6860 0.0429 1.0000 Uiso R
H171 H 0.3520 0.8720 0.6970 0.0446 1.0000 Uiso R
H172 H 0.5166 0.8641 0.6585 0.0433 1.0000 Uiso R
H181 H 0.5189 0.8898 0.7944 0.0422 1.0000 Uiso R
H191 H 0.4455 0.7451 0.8744 0.0417 1.0000 Uiso R
H192 H 0.3361 0.7002 0.8043 0.0413 1.0000 Uiso R
H201 H 0.7445 0.5229 0.5546 0.0270 1.0000 Uiso R
H211 H 0.8750 0.3237 0.6255 0.0366 1.0000 Uiso R
H221 H 0.9840 0.3022 0.5019 0.0402 1.0000 Uiso R
H222 H 0.8481 0.3914 0.4673 0.0407 1.0000 Uiso R

loop_
_atom_site_aniso_label
_atom_site_aniso_U_11
_atom_site_aniso_U_22
_atom_site_aniso_U_33
_atom_site_aniso_U_23
_atom_site_aniso_U_13
_atom_site_aniso_U_12
O1 0.0309(5) 0.0259(5) 0.0398(5) -0.0080(4) -0.0011(4) -0.0015(4)
O2 0.0317(5) 0.0196(5) 0.0417(6) -0.0057(4) -0.0015(5) 0.0005(4)
O3 0.0272(5) 0.0310(5) 0.0330(5) 0.0001(4) 0.0059(4) 0.0029(4)
O4 0.0309(5) 0.0322(6) 0.0465(6) -0.0127(5) 0.0017(5) 0.0016(5)
N1 0.0311(6) 0.0227(6) 0.0349(6) -0.0037(5) -0.0045(5) 0.0073(5)
N2 0.0240(6) 0.0235(5) 0.0313(6) -0.0045(5) 0.0027(5) 0.0001(5)
C1 0.0334(8) 0.0279(7) 0.0298(7) 0.0038(6) -0.0016(6) 0.0039(6)
C2 0.0430(9) 0.0374(8) 0.0453(9) 0.0005(7) -0.0071(7) 0.0133(8)
C3 0.0401(9) 0.0478(10) 0.0471(9) 0.0081(8) -0.0072(8) 0.0145(8)
C4 0.0344(8) 0.0526(10) 0.0363(8) 0.0108(7) -0.0077(7) -0.0009(8)
C5 0.0321(8) 0.0394(8) 0.0311(7) 0.0040(6) -0.0016(6) -0.0052(7)
C6 0.0281(7) 0.0282(7) 0.0260(6) 0.0046(5) 0.0010(5) -0.0028(6)
C7 0.0275(7) 0.0231(6) 0.0259(6) 0.0013(5) 0.0015(5) -0.0026(5)
C8 0.0280(7) 0.0194(6) 0.0295(6) -0.0014(5) 0.0014(5) 0.0012(5)
C9 0.0252(6) 0.0176(6) 0.0279(6) -0.0018(5) 0.0021(5) -0.0010(5)
C10 0.0239(6) 0.0194(6) 0.0286(7) -0.0025(5) 0.0013(5) -0.0013(5)
C11 0.0232(7) 0.0222(6) 0.0346(7) -0.0030(6) 0.0007(5) -0.0023(5)
C12 0.0283(7) 0.0293(7) 0.0365(7) -0.0054(6) -0.0027(6) -0.0024(6)
C13 0.0308(8) 0.0363(8) 0.0455(8) -0.0061(7) -0.0103(7) -0.0020(7)
C14 0.0244(7) 0.0407(9) 0.0571(10) -0.0090(8) -0.0075(7) 0.0043(6)
C15 0.0269(7) 0.0356(8) 0.0449(9) -0.0111(7) 0.0003(7) 0.0021(6)
C16 0.0225(7) 0.0249(6) 0.0373(7) -0.0039(6) -0.0001(6) -0.0031(5)
C17 0.0449(9) 0.0241(7) 0.0416(8) -0.0048(6) -0.0062(7) 0.0085(7)
C18 0.0360(8) 0.0277(7) 0.0388(8) -0.0104(6) -0.0042(7) 0.0087(6)
C19 0.0298(7) 0.0418(8) 0.0337(7) -0.0073(6) 0.0006(6) 0.0106(7)
C20 0.0268(7) 0.0305(7) 0.0289(7) -0.0048(6) 0.0036(5) -0.0034(6)
C21 0.0277(7) 0.0313(7) 0.0325(7) -0.0029(6) 0.0016(6) -0.0001(6)
C22 0.0297(7) 0.0368(8) 0.0366(8) -0.0108(7) 0.0033(6) -0.0002(6)

loop_
_atom_type_symbol
_atom_type_scat_dispersion_real
_atom_type_scat_dispersion_imag
_atom_type_scat_Cromer_Mann_a1
_atom_type_scat_Cromer_Mann_b1
_atom_type_scat_Cromer_Mann_a2
_atom_type_scat_Cromer_Mann_b2
_atom_type_scat_Cromer_Mann_a3
_atom_type_scat_Cromer_Mann_b3
_atom_type_scat_Cromer_Mann_a4
_atom_type_scat_Cromer_Mann_b4
_atom_type_scat_Cromer_Mann_c
_atom_type_scat_source
C 0.0181 0.0091 2.3100 20.8439 1.0200 10.2075 1.5886 0.5687 0.8650 51.6512 0.2156 'International Tables Vol C 4.2.6.8 and 6.1.1.4'
H 0.0000 0.0000 0.4930 10.5109 0.3229 26.1257 0.1402 3.1424 0.0408 57.7998 0.0030 'International Tables Vol C 4.2.6.8 and 6.1.1.4'
N 0.0311 0.0180 12.2126 0.0057 3.1322 9.8933 2.0125 28.9975 1.1663 0.5826 -11.5290 'International Tables Vol C 4.2.6.8 and 6.1.1.4'
O 0.0492 0.0322 3.0485 13.2771 2.2868 5.7011 1.5463 0.3239 0.8670 32.9089 0.2508 'International Tables Vol C 4.2.6.8 and 6.1.1.4'

loop_
_geom_angle_atom_site_label_1
_geom_angle_atom_site_label_2
_geom_angle_atom_site_label_3
_geom_angle
_geom_angle_publ_flag
C10 O2 C18 104.93(11) yes
C10 O3 C19 107.72(11) yes
C22 O4 H1 107.8(14) no
C1 N1 C8 108.47(12) yes
C1 N1 C17 120.91(12) yes
C8 N1 C17 124.36(13) yes
C9 N2 C16 110.30(11) yes
C9 N2 C20 124.35(12) yes
C16 N2 C20 123.98(12) yes
N1 C1 C2 128.75(14) yes
N1 C1 C6 110.76(13) yes
C2 C1 C6 120.49(15) yes
C1 C2 C3 117.56(16) yes
C1 C2 H21 121.7 no
C3 C2 H21 120.7 no
C2 C3 C4 122.17(16) yes
C2 C3 H31 118.1 no
C4 C3 H31 119.8 no
C3 C4 C5 120.37(16) yes
C3 C4 H41 121.4 no
C5 C4 H41 118.2 no
C4 C5 C6 118.28(15) yes
C4 C5 H51 121.7 no
C6 C5 H51 120.0 no
C1 C6 C5 121.13(14) yes
C1 C6 C7 107.87(13) yes
C5 C6 C7 130.99(14) yes
C6 C7 O1 127.43(13) yes
C6 C7 C8 105.40(12) yes
O1 C7 C8 126.80(13) yes
C7 C8 N1 107.26(12) yes
C7 C8 C9 130.18(13) yes
N1 C8 C9 121.64(12) yes
N2 C9 C8 127.52(12) yes
N2 C9 C10 107.77(11) yes
C8 C9 C10 124.49(12) yes
C9 C10 O3 109.58(11) yes
C9 C10 O2 114.13(12) yes
O3 C10 O2 106.41(11) yes
C9 C10 C11 102.68(11) yes
O3 C10 C11 113.54(11) yes
O2 C10 C11 110.69(11) yes
C10 C11 C12 128.32(13) yes
C10 C11 C16 109.54(12) yes
C12 C11 C16 122.01(13) yes
C11 C12 C13 117.90(14) yes
C11 C12 H121 120.1 no
C13 C12 H121 122.0 no
C12 C13 C14 119.94(15) yes
C12 C13 H131 117.6 no
C14 C13 H131 122.4 no
C13 C14 C15 122.28(15) yes
C13 C14 H141 120.2 no
C15 C14 H141 117.5 no
C14 C15 C16 117.26(15) yes
C14 C15 H151 124.2 no
C16 C15 H151 118.5 no
N2 C16 C15 129.69(14) yes
N2 C16 C11 109.63(12) yes
C15 C16 C11 120.60(14) yes
N1 C17 C18 113.68(13) yes
N1 C17 H171 107.8 no
C18 C17 H171 109.2 no
N1 C17 H172 110.5 no
C18 C17 H172 109.3 no
H171 C17 H172 106.0 no
C17 C18 O2 110.20(13) yes
C17 C18 C19 114.19(14) yes
O2 C18 C19 102.97(12) yes
C17 C18 H181 108.6 no
O2 C18 H181 107.9 no
C19 C18 H181 112.7 no
C18 C19 O3 104.31(12) yes
C18 C19 H191 111.4 no
O3 C19 H191 109.1 no
C18 C19 H192 111.5 no
O3 C19 H192 109.3 no
H191 C19 H192 111.1 no
N2 C20 C21 124.30(14) yes
N2 C20 H201 113.4 no
C21 C20 H201 122.3 no
C20 C21 C22 122.08(15) yes
C20 C21 H211 120.1 no
C22 C21 H211 117.8 no
C21 C22 O4 109.58(13) yes
C21 C22 H221 107.9 no
O4 C22 H221 110.0 no
C21 C22 H222 107.9 no
O4 C22 H222 111.3 no
H221 C22 H222 110.0 no

loop_
_geom_bond_atom_site_label_1
_geom_bond_atom_site_label_2
_geom_bond_distance
_geom_bond_publ_flag
O1 C7 1.2414(18) yes
O2 C10 1.4036(16) yes
O2 C18 1.4379(19) yes
O3 C10 1.4175(17) yes
O3 C19 1.4447(18) yes
O4 C22 1.4240(19) yes
O4 H1 0.94(2) no
N1 C1 1.382(2) yes
N1 C8 1.4243(18) yes
N1 C17 1.4562(19) yes
N2 C9 1.3795(18) yes
N2 C16 1.4306(19) yes
N2 C20 1.4085(17) yes
C1 C2 1.395(2) yes
C1 C6 1.399(2) yes
C2 C3 1.383(3) yes
C2 H21 0.960 no
C3 C4 1.397(3) yes
C3 H31 0.967 no
C4 C5 1.376(2) yes
C4 H41 0.964 no
C5 C6 1.398(2) yes
C5 H51 0.968 no
C6 C7 1.454(2) yes
C7 C8 1.4779(19) yes
C8 C9 1.370(2) yes
C9 C10 1.5437(19) yes
C10 C11 1.497(2) yes
C11 C12 1.387(2) yes
C11 C16 1.381(2) yes
C12 C13 1.392(2) yes
C12 H121 0.966 no
C13 C14 1.383(2) yes
C13 H131 0.974 no
C14 C15 1.395(2) yes
C14 H141 0.955 no
C15 C16 1.389(2) yes
C15 H151 0.944 no
C17 C18 1.519(2) yes
C17 H171 0.974 no
C17 H172 1.004 no
C18 C19 1.514(2) yes
C18 H181 0.969 no
C19 H191 0.974 no
C19 H192 1.018 no
C20 C21 1.319(2) yes
C20 H201 0.942 no
C21 C22 1.492(2) yes
C21 H211 0.973 no
C22 H221 1.009 no
C22 H222 1.030 no

loop_
_geom_contact_atom_site_label_1
_geom_contact_atom_site_label_2
_geom_contact_distance
_geom_contact_site_symmetry_2
_geom_contact_publ_flag
O1 N2 3.2006(16) . no
O1 C20 2.7598(18) . no
O1 C21 3.3786(18) . no
O1 C18 3.2963(19) 3_646 no
O1 O4 2.7468(15) 2_456 no
O1 C19 3.364(2) 3_646 no
O2 C14 3.317(2) 3_756 no
O2 N1 3.0983(16) . no
O3 C17 3.3927(18) 3_646 no
O3 N1 3.1390(16) . no
O4 O1 2.7468(15) 2_556 no
C3 C6 3.563(2) 2_466 no
C4 C20 3.327(2) 1_455 no
C7 C20 3.164(2) . no
C8 C19 3.401(2) . no
C15 C21 3.169(2) . no
C19 C21 3.465(2) 3_656 no

loop_
_geom_hbond_atom_site_label_D
_geom_hbond_atom_site_label_H
_geom_hbond_atom_site_label_A
_geom_hbond_site_symmetry_A
_geom_hbond_angle_DHA
_geom_hbond_distance_DH
_geom_hbond_distance_HA
_geom_hbond_distance_DA
_geom_hbond_publ_flag
O4 H1 O1 2_556 178(2) 0.94(2) 1.80(2) 2.747(2) yes

loop_
_geom_torsion_atom_site_label_1
_geom_torsion_atom_site_label_2
_geom_torsion_atom_site_label_3
_geom_torsion_atom_site_label_4
_geom_torsion
_geom_torsion_publ_flag
C18 O2 C10 O3 -36.22(14) no
C18 O2 C10 C9 84.75(14) no
C18 O2 C10 C11 -160.03(12) no
C10 O2 C18 C17 -86.49(14) no
C10 O2 C18 C19 35.70(14) no
C19 O3 C10 O2 21.44(14) no
C19 O3 C10 C9 -102.42(12) no
C19 O3 C10 C11 143.45(12) no
C10 O3 C19 C18 1.04(15) no
C8 N1 C1 C2 -175.84(16) no
C8 N1 C1 C6 4.33(17) no
C17 N1 C1 C2 -22.5(2) no
C17 N1 C1 C6 157.63(13) no
C1 N1 C8 C7 -5.13(15) no
C1 N1 C8 C9 -175.19(13) no
C17 N1 C8 C7 -157.29(13) no
C17 N1 C8 C9 32.6(2) no
C1 N1 C17 C18 147.70(14) no
C8 N1 C17 C18 -63.38(19) no
C16 N2 C9 C8 -177.54(14) no
C16 N2 C9 C10 -2.77(15) no
C20 N2 C9 C8 15.4(2) no
C20 N2 C9 C10 -169.79(12) no
C9 N2 C16 C11 3.16(16) no
C9 N2 C16 C15 -173.69(15) no
C20 N2 C16 C11 170.23(13) no
C20 N2 C16 C15 -6.6(2) no
C9 N2 C20 C21 -149.93(15) no
C16 N2 C20 C21 44.8(2) no
N1 C1 C2 C3 -179.33(16) no
C6 C1 C2 C3 0.5(2) no
N1 C1 C6 C5 179.52(14) no
N1 C1 C6 C7 -1.70(17) no
C2 C1 C6 C5 -0.3(2) no
C2 C1 C6 C7 178.45(14) no
C1 C2 C3 C4 -0.7(3) no
C2 C3 C4 C5 0.7(3) no
C3 C4 C5 C6 -0.5(3) no
C4 C5 C6 C1 0.3(2) no
C4 C5 C6 C7 -178.14(16) no
C1 C6 C7 O1 171.87(14) no
C1 C6 C7 C8 -1.48(16) no
C5 C6 C7 O1 -9.5(3) no
C5 C6 C7 C8 177.14(15) no
O1 C7 C8 N1 -169.40(14) no
O1 C7 C8 C9 -0.5(3) no
C6 C7 C8 N1 4.00(15) no
C6 C7 C8 C9 172.91(15) no
N1 C8 C9 N2 -170.20(13) no
N1 C8 C9 C10 15.9(2) no
C7 C8 C9 N2 22.3(2) no
C7 C8 C9 C10 -151.69(14) no
N2 C9 C10 O2 121.26(12) no
N2 C9 C10 O3 -119.54(12) no
N2 C9 C10 C11 1.43(14) no
C8 C9 C10 O2 -63.78(18) no
C8 C9 C10 O3 55.42(17) no
C8 C9 C10 C11 176.39(13) no
O2 C10 C11 C12 54.01(19) no
O2 C10 C11 C16 -121.74(13) no
O3 C10 C11 C12 -65.59(19) no
O3 C10 C11 C16 118.66(13) no
C9 C10 C11 C12 176.21(14) no
C9 C10 C11 C16 0.46(15) no
C10 C11 C12 C13 -175.25(14) no
C16 C11 C12 C13 0.0(2) no
C10 C11 C16 N2 -2.13(16) no
C10 C11 C16 C15 175.04(14) no
C12 C11 C16 N2 -178.21(13) no
C12 C11 C16 C15 -1.0(2) no
C11 C12 C13 C14 0.9(2) no
C12 C13 C14 C15 -0.8(3) no
C13 C14 C15 C16 -0.2(3) no
C14 C15 C16 N2 177.62(15) no
C14 C15 C16 C11 1.1(2) no
N1 C17 C18 O2 77.79(16) no
N1 C17 C18 C19 -37.51(19) no
O2 C18 C19 O3 -22.24(15) no
C17 C18 C19 O3 97.22(15) no
N2 C20 C21 C22 -177.28(14) no
C20 C21 C22 O4 -112.64(16) no
